data_2205312
loop_
_publ_author_name
'Preuss, Kathryn E.'
'Wu, Jian'
'Jennings, Michael, C.'

_publ_section_title Bis(1,1,1,5,5,5-hexafluoroacetylacetonato-\k^2^<i>O,O</i>')bis(tetrahydrofuran-\k<i>N</i>)iron(II)
_journal_issue 3
_journal_name_full 'Acta Crystallographica Section E'
_journal_page_first m430
_journal_page_last m432
_journal_paper_doi 10.1107/S1600536805002734
_journal_volume 61
_journal_year 2005
_chemical_formula_iupac '[Fe (C5 H F6 O2)2 (C4 H F8 O)2]'
_chemical_formula_moiety 'C18 H18 F12 Fe O6'
_chemical_formula_sum 'C18 H18 F12 Fe O6'
_chemical_formula_weight 614.17
_chemical_name_systematic
;
Bis(1,1,1,5,5,5-hexafluoroacetylacetonato-\k^2^O,O')bis(tetrahydrofuran-
\kN)iron(II)
;
_space_group_IT_number 33
_symmetry_cell_setting orthorhombic
_symmetry_space_group_name_Hall 'P 2c -2n'
_symmetry_space_group_name_H-M 'P n a 21'
_atom_sites_solution_hydrogens geom
_atom_sites_solution_primary direct
_atom_sites_solution_secondary difmap
_cell_angle_alpha 90.00
_cell_angle_beta 90.00
_cell_angle_gamma 90.00
_cell_formula_units_Z 8
_cell_length_a 18.0117(5)
_cell_length_b 20.2080(6)
_cell_length_c 12.8156(5)
_cell_measurement_reflns_used 5860
_cell_measurement_temperature 100(2)
_cell_measurement_theta_max 27.48
_cell_measurement_theta_min 1.70
_cell_volume 4664.6(3)
_computing_cell_refinement 'DENZO--SMN (Otwinowski & Minor, 1997)'
_computing_data_collection 'COLLECT (Nonius, 1997--2001)'
_computing_data_reduction DENZO--SMN
_computing_molecular_graphics 'SHELXTL/PC (Sheldrick, 2001)'
_computing_publication_material SHELXTL/PC
_computing_structure_refinement 'SHELXL97 (Sheldrick, 1997)'
_computing_structure_solution 'SHELXS97 (Sheldrick, 1990)'
_diffrn_ambient_temperature 100(2)
_diffrn_measured_fraction_theta_full 0.998
_diffrn_measured_fraction_theta_max 0.998
_diffrn_measurement_device_type 'Nonius KappaCCD'
_diffrn_measurement_method '\f scans, and \w scans with \k offsets'
_diffrn_radiation_monochromator graphite
_diffrn_radiation_source 'fine-focus sealed tube'
_diffrn_radiation_type MoK\a
_diffrn_radiation_wavelength 0.71073
_diffrn_reflns_av_R_equivalents 0.072
_diffrn_reflns_av_sigmaI/netI 0.0574
_diffrn_reflns_limit_h_max 21
_diffrn_reflns_limit_h_min -21
_diffrn_reflns_limit_k_max 24
_diffrn_reflns_limit_k_min -21
_diffrn_reflns_limit_l_max 15
_diffrn_reflns_limit_l_min -13
_diffrn_reflns_number 46962
_diffrn_reflns_theta_full 25.03
_diffrn_reflns_theta_max 25.03
_diffrn_reflns_theta_min 2.76
_exptl_absorpt_coefficient_mu 0.775
_exptl_absorpt_correction_T_max 0.853
_exptl_absorpt_correction_T_min 0.509
_exptl_absorpt_correction_type multi-scan
_exptl_absorpt_process_details '(SORTAV; Blessing, 1995)'
_exptl_crystal_colour 'dark red'
_exptl_crystal_density_diffrn 1.749
_exptl_crystal_density_method 'not measured'
_exptl_crystal_description plate
_exptl_crystal_F_000 2464
_exptl_crystal_size_max 0.75
_exptl_crystal_size_mid 0.63
_exptl_crystal_size_min 0.20
_refine_diff_density_max 0.520
_refine_diff_density_min -0.499
_refine_ls_abs_structure_details 'Flack (1983), 3297 Friedel pairs'
_refine_ls_abs_structure_Flack 0.504(19)
_refine_ls_extinction_method none
_refine_ls_goodness_of_fit_ref 1.027
_refine_ls_hydrogen_treatment constr
_refine_ls_matrix_type full
_refine_ls_number_parameters 668
_refine_ls_number_reflns 7614
_refine_ls_number_restraints 1
_refine_ls_restrained_S_all 1.026
_refine_ls_R_factor_all 0.0656
_refine_ls_R_factor_gt 0.0435
_refine_ls_shift/su_max 0.001
_refine_ls_shift/su_mean 0.000
_refine_ls_structure_factor_coef Fsqd
_refine_ls_weighting_details 'calc w = 1/[\s^2^(Fo^2^)+(0.0598P)^2^+1.4577P] where P = (Fo^2^+2Fc^2^)/3'
_refine_ls_weighting_scheme calc
_refine_ls_wR_factor_gt 0.1014
_refine_ls_wR_factor_ref 0.1125
_reflns_number_gt 5960
_reflns_number_total 7614
_reflns_threshold_expression I>2\s(I)
_cod_data_source_file lh6396.cif
_cod_data_source_block I
_cod_depositor_comments
;
The following automatic conversions were performed:
'_symmetry_cell_setting' value 'Orthorhombic' changed to 'orthorhombic'
according to '/home/saulius/struct/CIF-dictionaries/cif_core.dic'
dictionary named 'cif_core.dic' version 2.4.1 from 2010-06-29.

Automatic conversion script
Id: cif_fix_enum 1527 2010-12-29 10:47:43Z saulius 

The following automatic conversions were performed:

'_symmetry_cell_setting' value 'Orthorhombic' changed to
'orthorhombic' according to
/home/saulius/struct/CIF-dictionaries/cif_core.dic dictionary named
'cif_core.dic' version 2.4.1 from 2010-06-29.

Automatic conversion script
Id: cif_fix_values 1715 2011-07-08 13:25:40Z adriana 
;
_cod_database_code 2205312
_cod_database_fobs_code 2205312

loop_
_symmetry_equiv_pos_as_xyz
'x, y, z'
'-x, -y, z+1/2'
'x+1/2, -y+1/2, z'
'-x+1/2, y+1/2, z+1/2'

loop_
_atom_site_label
_atom_site_fract_x
_atom_site_fract_y
_atom_site_fract_z
_atom_site_U_iso_or_equiv
_atom_site_adp_type
_atom_site_calc_flag
_atom_site_refinement_flags
_atom_site_occupancy
_atom_site_type_symbol
Fe1 0.50431(3) 0.12211(3) 0.60080(6) 0.02431(17) Uani d . 1 Fe
O11 0.41325(16) 0.18080(14) 0.6266(3) 0.0305(8) Uani d . 1 O
C12 0.3576(2) 0.1883(2) 0.5676(4) 0.0273(11) Uani d . 1 C
C13 0.3426(2) 0.1566(2) 0.4756(4) 0.0284(11) Uani d . 1 C
H13A 0.2964 0.1646 0.4422 0.034 Uiso calc R 1 H
C14 0.3925(2) 0.1132(2) 0.4294(4) 0.0269(11) Uani d . 1 C
O15 0.45552(15) 0.09575(14) 0.4621(3) 0.0295(8) Uani d . 1 O
C16 0.3021(2) 0.2395(2) 0.6080(4) 0.0341(12) Uani d . 1 C
C17 0.3716(3) 0.0834(2) 0.3248(4) 0.0346(12) Uani d . 1 C
F18 0.33529(16) 0.29315(14) 0.6424(4) 0.0719(12) Uani d . 1 F
F19 0.25345(16) 0.25903(17) 0.5376(3) 0.0657(10) Uani d . 1 F
F20 0.26316(18) 0.21611(16) 0.6872(3) 0.0614(10) Uani d . 1 F
F21 0.40000(17) 0.02305(14) 0.3116(3) 0.0588(10) Uani d . 1 F
F22 0.40034(17) 0.11996(16) 0.2461(3) 0.0538(8) Uani d . 1 F
F23 0.29903(14) 0.07933(14) 0.3083(2) 0.0479(8) Uani d . 1 F
O24 0.45260(17) 0.03735(15) 0.6686(3) 0.0331(8) Uani d . 1 O
C25 0.4193(3) 0.0325(2) 0.7718(5) 0.0481(15) Uani d . 1 C
H25A 0.4583 0.0316 0.8262 0.058 Uiso calc R 1 H
H25B 0.3864 0.0709 0.7850 0.058 Uiso calc R 1 H
C26 0.3769(3) -0.0287(2) 0.7729(5) 0.0487(15) Uani d . 1 C
H26A 0.3247 -0.0204 0.7526 0.058 Uiso calc R 1 H
H26B 0.3777 -0.0490 0.8432 0.058 Uiso calc R 1 H
C27 0.4148(3) -0.0731(2) 0.6942(4) 0.0392(13) Uani d . 1 C
H27A 0.4528 -0.1011 0.7285 0.047 Uiso calc R 1 H
H27B 0.3783 -0.1021 0.6590 0.047 Uiso calc R 1 H
C28 0.4502(3) -0.0268(2) 0.6175(4) 0.0327(12) Uani d . 1 C
H28A 0.5009 -0.0419 0.5997 0.039 Uiso calc R 1 H
H28B 0.4205 -0.0244 0.5526 0.039 Uiso calc R 1 H
O31 0.55460(15) 0.14965(14) 0.7372(3) 0.0267(7) Uani d . 1 O
C32 0.6222(2) 0.1421(2) 0.7586(4) 0.0229(10) Uani d . 1 C
C33 0.6746(2) 0.1046(2) 0.7068(4) 0.0246(10) Uani d . 1 C
H33A 0.7242 0.1038 0.7321 0.029 Uiso calc R 1 H
C34 0.6565(2) 0.06764(19) 0.6180(4) 0.0238(10) Uani d . 1 C
O35 0.59605(15) 0.06578(13) 0.5697(3) 0.0264(7) Uani d . 1 O
C36 0.6457(2) 0.1760(2) 0.8595(4) 0.0343(12) Uani d . 1 C
C37 0.7156(2) 0.0218(2) 0.5720(4) 0.0300(11) Uani d . 1 C
F38 0.62224(17) 0.14097(18) 0.9431(3) 0.0614(9) Uani d . 1 F
F39 0.71871(14) 0.18226(14) 0.8708(2) 0.0476(8) Uani d . 1 F
F40 0.61582(18) 0.23530(15) 0.8680(3) 0.0694(12) Uani d . 1 F
F41 0.68698(16) -0.03577(17) 0.5474(4) 0.0924(16) Uani d . 1 F
F42 0.77043(16) 0.00776(17) 0.6377(3) 0.0603(10) Uani d . 1 F
F43 0.7449(2) 0.04580(19) 0.4887(3) 0.0852(13) Uani d . 1 F
O44 0.56350(17) 0.20304(14) 0.5274(3) 0.0332(8) Uani d . 1 O
C45 0.5827(3) 0.2018(2) 0.4184(4) 0.0369(12) Uani d . 1 C
H45A 0.5659 0.1601 0.3853 0.044 Uiso calc R 1 H
H45B 0.6370 0.2062 0.4087 0.044 Uiso calc R 1 H
C46 0.5429(3) 0.2595(3) 0.3740(5) 0.0541(15) Uani d . 1 C
H46A 0.4894 0.2503 0.3647 0.065 Uiso calc R 1 H
H46B 0.5646 0.2734 0.3064 0.065 Uiso calc R 1 H
C47 0.5563(3) 0.3104(3) 0.4582(5) 0.0608(18) Uani d . 1 C
H47A 0.5163 0.3440 0.4583 0.073 Uiso calc R 1 H
H47B 0.6045 0.3329 0.4473 0.073 Uiso calc R 1 H
C48 0.5567(3) 0.2719(2) 0.5601(4) 0.0403(13) Uani d . 1 C
H48A 0.5992 0.2852 0.6044 0.048 Uiso calc R 1 H
H48B 0.5100 0.2791 0.5993 0.048 Uiso calc R 1 H
Fe2 -0.00018(3) 0.12922(3) 0.06124(6) 0.02449(18) Uani d . 1 Fe
O51 -0.06454(15) 0.14853(15) 0.1902(3) 0.0292(8) Uani d . 1 O
C52 -0.1300(2) 0.1304(2) 0.2077(4) 0.0251(11) Uani d . 1 C
C53 -0.1744(2) 0.0913(2) 0.1450(4) 0.0271(11) Uani d . 1 C
H53A -0.2231 0.0807 0.1680 0.033 Uiso calc R 1 H
C54 -0.1504(2) 0.0670(2) 0.0497(4) 0.0264(10) Uani d . 1 C
O55 -0.08921(15) 0.07758(14) 0.0042(3) 0.0283(7) Uani d . 1 O
C56 -0.1604(2) 0.1537(2) 0.3107(4) 0.0320(11) Uani d . 1 C
C57 -0.2005(2) 0.0197(2) -0.0117(4) 0.0362(12) Uani d . 1 C
F58 -0.23184(13) 0.13876(13) 0.3268(2) 0.0396(7) Uani d . 1 F
F59 -0.15387(15) 0.21920(13) 0.3209(2) 0.0427(7) Uani d . 1 F
F60 -0.12193(15) 0.12691(14) 0.3912(2) 0.0431(8) Uani d . 1 F
F61 -0.16759(17) -0.03818(14) -0.0255(3) 0.0617(10) Uani d . 1 F
F62 -0.2150(2) 0.04185(16) -0.1054(3) 0.0700(11) Uani d . 1 F
F63 -0.26472(17) 0.00743(19) 0.0338(3) 0.0825(13) Uani d . 1 F
O64 -0.03738(16) 0.21850(14) -0.0069(3) 0.0322(8) Uani d . 1 O
C65 -0.0692(2) 0.2262(2) -0.1099(4) 0.0308(11) Uani d . 1 C
H65A -0.0992 0.1870 -0.1290 0.037 Uiso calc R 1 H
H65B -0.0298 0.2325 -0.1629 0.037 Uiso calc R 1 H
C66 -0.1170(3) 0.2867(2) -0.1017(4) 0.0334(12) Uani d . 1 C
H66A -0.1664 0.2759 -0.0722 0.040 Uiso calc R 1 H
H66B -0.1236 0.3082 -0.1704 0.040 Uiso calc R 1 H
C67 -0.0719(3) 0.3303(2) -0.0271(4) 0.0356(12) Uani d . 1 C
H67A -0.0316 0.3536 -0.0645 0.043 Uiso calc R 1 H
H67B -0.1040 0.3634 0.0079 0.043 Uiso calc R 1 H
C68 -0.0411(2) 0.2810(2) 0.0504(4) 0.0311(11) Uani d . 1 C
H68A 0.0089 0.2947 0.0745 0.037 Uiso calc R 1 H
H68B -0.0742 0.2770 0.1118 0.037 Uiso calc R 1 H
O71 0.08945(15) 0.17721(14) 0.1240(3) 0.0308(8) Uani d . 1 O
C72 0.1553(2) 0.1752(2) 0.0911(4) 0.0272(11) Uani d . 1 C
C73 0.1818(2) 0.1454(2) 0.0019(4) 0.0276(11) Uani d . 1 C
H73A 0.2337 0.1452 -0.0106 0.033 Uiso calc R 1 H
C74 0.1352(2) 0.1154(2) -0.0706(4) 0.0267(11) Uani d . 1 C
O75 0.06526(15) 0.10835(14) -0.0651(3) 0.0268(7) Uani d . 1 O
C76 0.2094(2) 0.2135(2) 0.1606(4) 0.0362(13) Uani d . 1 C
C77 0.1681(2) 0.0868(2) -0.1696(4) 0.0317(11) Uani d . 1 C
F78 0.19408(18) 0.27723(14) 0.1599(3) 0.0642(11) Uani d . 1 F
F79 0.27984(14) 0.20646(16) 0.1325(3) 0.0588(9) Uani d . 1 F
F80 0.20468(15) 0.19335(16) 0.2596(3) 0.0526(8) Uani d . 1 F
F81 0.24202(14) 0.09253(15) -0.1755(3) 0.0495(8) Uani d . 1 F
F82 0.15289(18) 0.02272(14) -0.1786(3) 0.0624(10) Uani d . 1 F
F83 0.14081(15) 0.11671(15) -0.2544(2) 0.0486(8) Uani d . 1 F
O84 0.03994(19) 0.03920(15) 0.1286(3) 0.0424(9) Uani d . 1 O
C85 0.0417(3) -0.0223(2) 0.0744(5) 0.0465(15) Uani d . 1 C
H85A 0.0884 -0.0264 0.0343 0.056 Uiso calc R 1 H
H85B -0.0005 -0.0252 0.0251 0.056 Uiso calc R 1 H
C86 0.0366(4) -0.0749(3) 0.1525(7) 0.076(2) Uani d . 1 C
H86A -0.0154 -0.0900 0.1605 0.091 Uiso calc R 1 H
H86B 0.0676 -0.1132 0.1320 0.091 Uiso calc R 1 H
C87 0.0625(4) -0.0471(4) 0.2450(7) 0.091(3) Uani d . 1 C
H87A 0.1157 -0.0579 0.2549 0.109 Uiso calc R 1 H
H87B 0.0343 -0.0649 0.3051 0.109 Uiso calc R 1 H
C88 0.0524(4) 0.0251(3) 0.2380(5) 0.068(2) Uani d . 1 C
H88A 0.0093 0.0394 0.2803 0.082 Uiso calc R 1 H
H88B 0.0972 0.0485 0.2634 0.082 Uiso calc R 1 H

loop_
_atom_site_aniso_label
_atom_site_aniso_U_11
_atom_site_aniso_U_22
_atom_site_aniso_U_33
_atom_site_aniso_U_12
_atom_site_aniso_U_13
_atom_site_aniso_U_23
Fe1 0.0232(3) 0.0262(3) 0.0236(4) 0.0024(2) -0.0047(3) -0.0024(3)
O11 0.0320(16) 0.0324(17) 0.027(2) 0.0031(13) -0.0047(15) -0.0023(15)
C12 0.025(2) 0.030(2) 0.028(3) 0.0013(18) 0.003(2) 0.006(2)
C13 0.023(2) 0.033(2) 0.030(3) 0.0003(19) -0.005(2) 0.005(2)
C14 0.030(2) 0.024(2) 0.026(3) -0.0072(19) -0.001(2) 0.002(2)
O15 0.0272(16) 0.0296(17) 0.032(2) 0.0050(13) -0.0047(15) -0.0010(15)
C16 0.030(2) 0.034(3) 0.038(3) 0.002(2) -0.001(2) 0.003(3)
C17 0.039(3) 0.034(3) 0.030(3) -0.005(2) -0.004(2) -0.002(2)
F18 0.0454(17) 0.0408(17) 0.130(4) 0.0068(14) 0.008(2) -0.026(2)
F19 0.063(2) 0.097(2) 0.036(2) 0.0533(19) -0.0120(17) -0.0042(19)
F20 0.060(2) 0.074(2) 0.050(2) 0.0248(17) 0.0278(18) 0.0167(19)
F21 0.070(2) 0.0456(18) 0.061(3) 0.0122(15) -0.0328(18) -0.0261(17)
F22 0.0621(19) 0.078(2) 0.0216(19) -0.0141(16) 0.0032(16) 0.0002(17)
F23 0.0319(15) 0.069(2) 0.042(2) -0.0079(13) -0.0154(14) -0.0088(16)
O24 0.0396(18) 0.0312(18) 0.029(2) -0.0047(14) 0.0051(15) -0.0058(15)
C25 0.057(3) 0.043(3) 0.044(4) -0.009(2) 0.022(3) -0.006(3)
C26 0.071(4) 0.034(3) 0.041(4) -0.010(3) 0.013(3) -0.004(3)
C27 0.041(3) 0.033(3) 0.044(4) -0.005(2) 0.006(2) 0.002(2)
C28 0.048(3) 0.020(2) 0.030(3) -0.0047(19) 0.001(2) -0.005(2)
O31 0.0261(16) 0.0252(16) 0.029(2) -0.0008(12) -0.0018(14) -0.0010(15)
C32 0.033(2) 0.017(2) 0.019(3) -0.0046(17) -0.004(2) 0.0050(19)
C33 0.021(2) 0.030(2) 0.023(3) -0.0034(18) -0.0060(19) 0.000(2)
C34 0.023(2) 0.025(2) 0.023(3) -0.0021(17) 0.002(2) 0.003(2)
O35 0.0244(15) 0.0282(16) 0.027(2) 0.0015(12) -0.0053(14) -0.0047(14)
C36 0.034(3) 0.042(3) 0.027(3) 0.000(2) -0.007(2) -0.009(2)
C37 0.021(2) 0.037(3) 0.031(3) -0.0036(19) -0.001(2) -0.001(2)
F38 0.063(2) 0.101(3) 0.020(2) -0.0213(18) -0.0027(16) -0.0055(19)
F39 0.0318(14) 0.0669(19) 0.044(2) -0.0089(13) -0.0095(14) -0.0172(16)
F40 0.073(2) 0.0524(19) 0.082(3) 0.0181(17) -0.038(2) -0.0410(19)
F41 0.0411(17) 0.061(2) 0.175(5) 0.0072(15) 0.004(2) -0.062(3)
F42 0.0475(18) 0.096(3) 0.037(2) 0.0377(17) -0.0088(16) -0.0124(19)
F43 0.084(3) 0.116(3) 0.055(3) 0.051(2) 0.047(2) 0.040(2)
O44 0.0502(19) 0.0286(17) 0.021(2) -0.0010(14) -0.0002(16) -0.0002(14)
C45 0.044(3) 0.039(3) 0.028(3) -0.009(2) 0.007(2) -0.001(2)
C46 0.049(3) 0.068(4) 0.046(4) -0.003(3) -0.002(3) 0.020(3)
C47 0.079(4) 0.031(3) 0.072(5) 0.004(3) 0.005(4) 0.020(3)
C48 0.050(3) 0.029(3) 0.042(4) 0.000(2) 0.000(3) 0.001(3)
Fe2 0.0225(3) 0.0290(3) 0.0219(4) 0.0002(3) 0.0016(3) -0.0034(3)
O51 0.0285(17) 0.0321(17) 0.027(2) -0.0027(13) 0.0015(15) -0.0025(15)
C52 0.030(2) 0.026(2) 0.019(3) 0.0024(19) 0.0002(19) 0.006(2)
C53 0.026(2) 0.031(2) 0.025(3) -0.0007(19) 0.002(2) 0.002(2)
C54 0.027(2) 0.026(2) 0.026(3) 0.0019(18) -0.005(2) 0.002(2)
O55 0.0257(16) 0.0334(17) 0.026(2) -0.0033(13) 0.0018(14) -0.0046(14)
C56 0.033(3) 0.034(3) 0.029(3) 0.005(2) 0.004(2) 0.004(2)
C57 0.023(2) 0.048(3) 0.038(4) -0.006(2) -0.001(2) -0.005(3)
F58 0.0312(15) 0.0573(17) 0.0302(19) 0.0014(12) 0.0073(13) 0.0004(15)
F59 0.0577(18) 0.0354(16) 0.0350(19) 0.0020(13) 0.0154(14) -0.0106(13)
F60 0.0482(17) 0.0615(19) 0.0197(18) 0.0093(13) -0.0008(13) 0.0056(14)
F61 0.0579(19) 0.0371(17) 0.090(3) -0.0006(14) -0.0237(19) -0.0186(18)
F62 0.085(2) 0.073(2) 0.052(3) -0.0150(18) -0.044(2) 0.0054(19)
F63 0.0451(19) 0.125(3) 0.078(3) -0.0392(19) 0.0227(19) -0.059(3)
O64 0.0413(18) 0.0289(16) 0.026(2) 0.0058(14) -0.0050(15) -0.0065(15)
C65 0.038(3) 0.039(3) 0.016(3) -0.003(2) 0.001(2) -0.001(2)
C66 0.041(3) 0.032(3) 0.027(3) 0.003(2) -0.003(2) 0.006(2)
C67 0.041(3) 0.030(3) 0.036(4) 0.002(2) 0.003(2) -0.002(2)
C68 0.037(3) 0.027(2) 0.030(3) 0.0014(19) -0.003(2) -0.010(2)
O71 0.0232(15) 0.0384(18) 0.031(2) 0.0019(13) 0.0025(14) -0.0085(16)
C72 0.027(2) 0.027(2) 0.028(3) 0.0025(18) -0.003(2) 0.001(2)
C73 0.024(2) 0.027(2) 0.032(3) 0.0022(18) 0.002(2) 0.001(2)
C74 0.032(3) 0.021(2) 0.028(3) 0.0040(18) 0.007(2) 0.009(2)
O75 0.0251(16) 0.0303(17) 0.025(2) 0.0025(13) -0.0022(14) -0.0038(14)
C76 0.028(3) 0.042(3) 0.039(4) 0.005(2) -0.008(2) -0.008(3)
C77 0.036(3) 0.034(3) 0.025(3) 0.002(2) 0.005(2) 0.000(2)
F78 0.067(2) 0.0385(18) 0.087(3) -0.0074(15) -0.031(2) -0.0131(18)
F79 0.0254(14) 0.097(2) 0.054(2) -0.0098(15) -0.0008(14) -0.022(2)
F80 0.0468(17) 0.083(2) 0.029(2) -0.0045(15) -0.0125(15) -0.0010(17)
F81 0.0331(15) 0.081(2) 0.0344(19) 0.0113(14) 0.0100(13) -0.0038(17)
F82 0.085(2) 0.0410(18) 0.061(3) -0.0040(15) 0.033(2) -0.0206(17)
F83 0.0457(17) 0.077(2) 0.0226(19) 0.0108(15) 0.0036(14) 0.0019(16)
O84 0.068(2) 0.0355(18) 0.023(2) 0.0189(16) -0.0079(18) -0.0037(16)
C85 0.061(3) 0.021(3) 0.057(5) 0.005(2) -0.017(3) -0.002(2)
C86 0.085(5) 0.049(4) 0.094(7) 0.010(3) 0.028(5) 0.019(4)
C87 0.099(6) 0.108(6) 0.065(6) -0.036(5) -0.017(5) 0.061(5)
C88 0.084(5) 0.092(5) 0.029(4) 0.054(4) -0.015(3) -0.010(3)

loop_
_atom_type_symbol
_atom_type_description
_atom_type_scat_dispersion_real
_atom_type_scat_dispersion_imag
_atom_type_scat_source
C C 0.0033 0.0016 'International Tables Vol C Tables 4.2.6.8 and 6.1.1.4'
H H 0.0000 0.0000 'International Tables Vol C Tables 4.2.6.8 and 6.1.1.4'
O O 0.0106 0.0060 'International Tables Vol C Tables 4.2.6.8 and 6.1.1.4'
F F 0.0171 0.0103 'International Tables Vol C Tables 4.2.6.8 and 6.1.1.4'
Fe Fe 0.3463 0.8444 'International Tables Vol C Tables 4.2.6.8 and 6.1.1.4'

loop_
_geom_angle_atom_site_label_1
_geom_angle_atom_site_label_2
_geom_angle_atom_site_label_3
_geom_angle
_geom_angle_publ_flag
O35 Fe1 O31 87.72(11) y
O35 Fe1 O11 177.65(14) y
O31 Fe1 O11 93.39(12) y
O35 Fe1 O15 91.88(12) y
O31 Fe1 O15 178.72(13) y
O11 Fe1 O15 86.97(12) y
O35 Fe1 O24 89.15(12) y
O31 Fe1 O24 93.66(12) y
O11 Fe1 O24 92.84(12) y
O15 Fe1 O24 87.55(12) y
O35 Fe1 O44 86.45(11) y
O31 Fe1 O44 87.00(12) y
O11 Fe1 O44 91.53(12) y
O15 Fe1 O44 91.77(12) y
O24 Fe1 O44 175.53(12) y
C12 O11 Fe1 127.4(3) ?
O11 C12 C13 128.0(4) ?
O11 C12 C16 113.4(4) ?
C13 C12 C16 118.6(4) ?
C12 C13 C14 122.4(4) ?
C12 C13 H13A 118.8 ?
C14 C13 H13A 118.8 ?
O15 C14 C13 128.1(5) ?
O15 C14 C17 114.0(4) ?
C13 C14 C17 117.9(4) ?
C14 O15 Fe1 127.0(3) ?
F18 C16 F19 106.6(4) ?
F18 C16 F20 106.2(5) ?
F19 C16 F20 106.3(4) ?
F18 C16 C12 111.9(3) ?
F19 C16 C12 113.9(5) ?
F20 C16 C12 111.4(4) ?
F23 C17 F21 107.5(4) ?
F23 C17 F22 107.0(4) ?
F21 C17 F22 104.9(4) ?
F23 C17 C14 114.2(4) ?
F21 C17 C14 112.3(4) ?
F22 C17 C14 110.3(4) ?
C28 O24 C25 109.7(3) ?
C28 O24 Fe1 123.1(3) ?
C25 O24 Fe1 127.1(3) ?
C26 C25 O24 106.4(4) ?
C26 C25 H25A 110.5 ?
O24 C25 H25A 110.5 ?
C26 C25 H25B 110.5 ?
O24 C25 H25B 110.5 ?
H25A C25 H25B 108.6 ?
C25 C26 C27 105.1(4) ?
C25 C26 H26A 110.7 ?
C27 C26 H26A 110.7 ?
C25 C26 H26B 110.7 ?
C27 C26 H26B 110.7 ?
H26A C26 H26B 108.8 ?
C28 C27 C26 105.0(4) ?
C28 C27 H27A 110.7 ?
C26 C27 H27A 110.7 ?
C28 C27 H27B 110.7 ?
C26 C27 H27B 110.7 ?
H27A C27 H27B 108.8 ?
O24 C28 C27 105.9(4) ?
O24 C28 H28A 110.6 ?
C27 C28 H28A 110.6 ?
O24 C28 H28B 110.6 ?
C27 C28 H28B 110.6 ?
H28A C28 H28B 108.7 ?
C32 O31 Fe1 125.6(3) ?
O31 C32 C33 128.6(4) ?
O31 C32 C36 113.5(4) ?
C33 C32 C36 117.7(4) ?
C32 C33 C34 121.6(4) ?
C32 C33 H33A 119.2 ?
C34 C33 H33A 119.2 ?
O35 C34 C33 128.3(4) ?
O35 C34 C37 113.4(4) ?
C33 C34 C37 118.3(4) ?
C34 O35 Fe1 126.1(3) ?
F40 C36 F39 108.0(4) ?
F40 C36 F38 106.5(4) ?
F39 C36 F38 105.8(4) ?
F40 C36 C32 111.4(4) ?
F39 C36 C32 114.2(4) ?
F38 C36 C32 110.5(4) ?
F43 C37 F41 107.2(5) ?
F43 C37 F42 107.5(4) ?
F41 C37 F42 104.8(4) ?
F43 C37 C34 112.1(4) ?
F41 C37 C34 110.9(3) ?
F42 C37 C34 113.8(4) ?
C45 O44 C48 108.4(3) ?
C45 O44 Fe1 121.7(3) ?
C48 O44 Fe1 123.7(3) ?
O44 C45 C46 104.0(4) ?
O44 C45 H45A 111.0 ?
C46 C45 H45A 111.0 ?
O44 C45 H45B 111.0 ?
C46 C45 H45B 111.0 ?
H45A C45 H45B 109.0 ?
C45 C46 C47 100.6(5) ?
C45 C46 H46A 111.6 ?
C47 C46 H46A 111.6 ?
C45 C46 H46B 111.6 ?
C47 C46 H46B 111.6 ?
H46A C46 H46B 109.4 ?
C46 C47 C48 105.5(4) ?
C46 C47 H47A 110.6 ?
C48 C47 H47A 110.6 ?
C46 C47 H47B 110.6 ?
C48 C47 H47B 110.6 ?
H47A C47 H47B 108.8 ?
O44 C48 C47 104.0(4) ?
O44 C48 H48A 111.0 ?
C47 C48 H48A 111.0 ?
O44 C48 H48B 111.0 ?
C47 C48 H48B 111.0 ?
H48A C48 H48B 109.0 ?
O75 Fe2 O71 87.38(12) y
O75 Fe2 O55 93.64(12) y
O71 Fe2 O55 177.08(14) y
O75 Fe2 O51 178.62(13) y
O71 Fe2 O51 92.24(12) y
O55 Fe2 O51 86.68(12) y
O75 Fe2 O64 91.80(13) y
O71 Fe2 O64 90.46(12) y
O55 Fe2 O64 92.24(12) y
O51 Fe2 O64 89.52(12) y
O75 Fe2 O84 87.10(13) y
O71 Fe2 O84 88.74(13) y
O55 Fe2 O84 88.58(13) y
O51 Fe2 O84 91.57(13) y
O64 Fe2 O84 178.67(14) y
C52 O51 Fe2 128.2(3) ?
O51 C52 C53 127.4(4) ?
O51 C52 C56 114.0(4) ?
C53 C52 C56 118.6(4) ?
C52 C53 C54 122.3(4) ?
C52 C53 H53A 118.9 ?
C54 C53 H53A 118.9 ?
O55 C54 C53 128.3(4) ?
O55 C54 C57 112.4(4) ?
C53 C54 C57 119.3(4) ?
C54 O55 Fe2 127.1(3) ?
F59 C56 F58 107.1(3) ?
F59 C56 F60 106.0(4) ?
F58 C56 F60 106.5(4) ?
F59 C56 C52 111.3(4) ?
F58 C56 C52 114.5(4) ?
F60 C56 C52 110.9(3) ?
F62 C57 F63 107.2(4) ?
F62 C57 F61 105.6(5) ?
F63 C57 F61 106.5(4) ?
F62 C57 C54 112.1(4) ?
F63 C57 C54 114.0(4) ?
F61 C57 C54 110.9(4) ?
C65 O64 C68 110.3(3) ?
C65 O64 Fe2 126.5(3) ?
C68 O64 Fe2 122.9(3) ?
O64 C65 C66 104.5(4) ?
O64 C65 H65A 110.8 ?
C66 C65 H65A 110.8 ?
O64 C65 H65B 110.8 ?
C66 C65 H65B 110.8 ?
H65A C65 H65B 108.9 ?
C65 C66 C67 102.0(4) ?
C65 C66 H66A 111.4 ?
C67 C66 H66A 111.4 ?
C65 C66 H66B 111.4 ?
C67 C66 H66B 111.4 ?
H66A C66 H66B 109.2 ?
C68 C67 C66 103.0(3) ?
C68 C67 H67A 111.2 ?
C66 C67 H67A 111.2 ?
C68 C67 H67B 111.2 ?
C66 C67 H67B 111.2 ?
H67A C67 H67B 109.1 ?
O64 C68 C67 104.8(4) ?
O64 C68 H68A 110.8 ?
C67 C68 H68A 110.8 ?
O64 C68 H68B 110.8 ?
C67 C68 H68B 110.8 ?
H68A C68 H68B 108.9 ?
C72 O71 Fe2 126.6(3) ?
O71 C72 C73 128.1(4) ?
O71 C72 C76 112.9(4) ?
C73 C72 C76 119.0(4) ?
C72 C73 C74 122.5(4) ?
C72 C73 H73A 118.8 ?
C74 C73 H73A 118.8 ?
O75 C74 C73 127.7(4) ?
O75 C74 C77 113.0(4) ?
C73 C74 C77 119.4(4) ?
C74 O75 Fe2 126.3(3) ?
F78 C76 F79 107.7(4) ?
F78 C76 F80 107.0(4) ?
F79 C76 F80 106.7(4) ?
F78 C76 C72 110.9(4) ?
F79 C76 C72 113.3(4) ?
F80 C76 C72 111.0(4) ?
F82 C77 F83 107.2(4) ?
F82 C77 F81 106.5(4) ?
F83 C77 F81 106.3(4) ?
F82 C77 C74 111.3(4) ?
F83 C77 C74 111.4(4) ?
F81 C77 C74 113.7(4) ?
C85 O84 C88 107.3(4) ?
C85 O84 Fe2 123.6(3) ?
C88 O84 Fe2 127.6(3) ?
O84 C85 C86 107.4(5) ?
O84 C85 H85A 110.2 ?
C86 C85 H85A 110.2 ?
O84 C85 H85B 110.2 ?
C86 C85 H85B 110.2 ?
H85A C85 H85B 108.5 ?
C87 C86 C85 105.6(6) ?
C87 C86 H86A 110.6 ?
C85 C86 H86A 110.6 ?
C87 C86 H86B 110.6 ?
C85 C86 H86B 110.6 ?
H86A C86 H86B 108.8 ?
C86 C87 C88 107.8(6) ?
C86 C87 H87A 110.1 ?
C88 C87 H87A 110.1 ?
C86 C87 H87B 110.1 ?
C88 C87 H87B 110.1 ?
H87A C87 H87B 108.5 ?
O84 C88 C87 105.8(5) ?
O84 C88 H88A 110.6 ?
C87 C88 H88A 110.6 ?
O84 C88 H88B 110.6 ?
C87 C88 H88B 110.6 ?
H88A C88 H88B 108.7 ?

loop_
_geom_bond_atom_site_label_1
_geom_bond_atom_site_label_2
_geom_bond_distance
_geom_bond_publ_flag
Fe1 O35 2.046(3) y
Fe1 O31 2.046(3) y
Fe1 O11 2.051(3) y
Fe1 O15 2.053(3) y
Fe1 O24 2.134(3) y
Fe1 O44 2.167(3) y
O11 C12 1.264(5) ?
C12 C13 1.369(7) ?
C12 C16 1.530(6) ?
C13 C14 1.389(6) ?
C13 H13A 0.9500 ?
C14 O15 1.260(5) ?
C14 C17 1.516(7) ?
C16 F18 1.314(5) ?
C16 F19 1.318(6) ?
C16 F20 1.320(6) ?
C17 F23 1.327(5) ?
C17 F21 1.333(5) ?
C17 F22 1.353(6) ?
O24 C28 1.452(5) ?
O24 C25 1.456(6) ?
C25 C26 1.454(6) ?
C25 H25A 0.9900 ?
C25 H25B 0.9900 ?
C26 C27 1.513(7) ?
C26 H26A 0.9900 ?
C26 H26B 0.9900 ?
C27 C28 1.499(7) ?
C27 H27A 0.9900 ?
C27 H27B 0.9900 ?
C28 H28A 0.9900 ?
C28 H28B 0.9900 ?
O31 C32 1.257(5) ?
C32 C33 1.382(6) ?
C32 C36 1.523(7) ?
C33 C34 1.399(6) ?
C33 H33A 0.9500 ?
C34 O35 1.253(5) ?
C34 C37 1.529(6) ?
C36 F40 1.318(5) ?
C36 F39 1.330(5) ?
C36 F38 1.352(6) ?
C37 F43 1.286(6) ?
C37 F41 1.311(5) ?
C37 F42 1.327(5) ?
O44 C45 1.440(6) ?
O44 C48 1.459(5) ?
C45 C46 1.482(7) ?
C45 H45A 0.9900 ?
C45 H45B 0.9900 ?
C46 C47 1.510(8) ?
C46 H46A 0.9900 ?
C46 H46B 0.9900 ?
C47 C48 1.519(8) ?
C47 H47A 0.9900 ?
C47 H47B 0.9900 ?
C48 H48A 0.9900 ?
C48 H48B 0.9900 ?
Fe2 O75 2.047(3) y
Fe2 O71 2.048(3) y
Fe2 O55 2.048(3) y
Fe2 O51 2.057(3) y
Fe2 O64 2.114(3) y
Fe2 O84 2.139(3) y
O51 C52 1.255(5) ?
C52 C53 1.382(6) ?
C52 C56 1.504(7) ?
C53 C54 1.385(7) ?
C53 H53A 0.9500 ?
C54 O55 1.264(5) ?
C54 C57 1.532(6) ?
C56 F59 1.335(5) ?
C56 F58 1.337(5) ?
C56 F60 1.356(6) ?
C57 F62 1.307(6) ?
C57 F63 1.320(6) ?
C57 F61 1.324(5) ?
O64 C65 1.447(6) ?
O64 C68 1.464(5) ?
C65 C66 1.499(6) ?
C65 H65A 0.9900 ?
C65 H65B 0.9900 ?
C66 C67 1.533(6) ?
C66 H66A 0.9900 ?
C66 H66B 0.9900 ?
C67 C68 1.513(6) ?
C67 H67A 0.9900 ?
C67 H67B 0.9900 ?
C68 H68A 0.9900 ?
C68 H68B 0.9900 ?
O71 C72 1.260(5) ?
C72 C73 1.378(7) ?
C72 C76 1.530(6) ?
C73 C74 1.390(7) ?
C73 H73A 0.9500 ?
C74 O75 1.270(5) ?
C74 C77 1.516(7) ?
C76 F78 1.317(5) ?
C76 F79 1.326(5) ?
C76 F80 1.334(6) ?
C77 F82 1.328(5) ?
C77 F83 1.336(6) ?
C77 F81 1.339(5) ?
O84 C85 1.424(5) ?
O84 C88 1.448(7) ?
C85 C86 1.464(8) ?
C85 H85A 0.9900 ?
C85 H85B 0.9900 ?
C86 C87 1.392(10) ?
C86 H86A 0.9900 ?
C86 H86B 0.9900 ?
C87 C88 1.474(8) ?
C87 H87A 0.9900 ?
C87 H87B 0.9900 ?
C88 H88A 0.9900 ?
C88 H88B 0.9900 ?

loop_
_geom_torsion_atom_site_label_1
_geom_torsion_atom_site_label_2
_geom_torsion_atom_site_label_3
_geom_torsion_atom_site_label_4
_geom_torsion
O31 Fe1 O11 C12 178.8(4)
O15 Fe1 O11 C12 0.1(4)
O24 Fe1 O11 C12 -87.3(4)
O44 Fe1 O11 C12 91.8(4)
Fe1 O11 C12 C13 3.9(7)
Fe1 O11 C12 C16 -176.2(3)
O11 C12 C13 C14 -5.1(8)
C16 C12 C13 C14 175.1(4)
C12 C13 C14 O15 0.9(8)
C12 C13 C14 C17 -177.1(4)
C13 C14 O15 Fe1 3.6(7)
C17 C14 O15 Fe1 -178.3(3)
O35 Fe1 O15 C14 178.5(4)
O11 Fe1 O15 C14 -3.5(4)
O24 Fe1 O15 C14 89.4(4)
O44 Fe1 O15 C14 -95.0(4)
O11 C12 C16 F18 44.1(6)
C13 C12 C16 F18 -136.0(5)
O11 C12 C16 F19 165.1(4)
C13 C12 C16 F19 -15.0(6)
O11 C12 C16 F20 -74.7(5)
C13 C12 C16 F20 105.2(5)
O15 C14 C17 F23 155.2(4)
C13 C14 C17 F23 -26.5(6)
O15 C14 C17 F21 32.4(6)
C13 C14 C17 F21 -149.3(4)
O15 C14 C17 F22 -84.3(5)
C13 C14 C17 F22 94.0(5)
O35 Fe1 O24 C28 -48.8(3)
O31 Fe1 O24 C28 -136.4(3)
O11 Fe1 O24 C28 130.0(3)
O15 Fe1 O24 C28 43.1(3)
O35 Fe1 O24 C25 127.1(4)
O31 Fe1 O24 C25 39.5(4)
O11 Fe1 O24 C25 -54.1(4)
O15 Fe1 O24 C25 -140.9(4)
C28 O24 C25 C26 -16.6(6)
Fe1 O24 C25 C26 167.1(3)
O24 C25 C26 C27 26.9(6)
C25 C26 C27 C28 -27.4(6)
C25 O24 C28 C27 -0.9(5)
Fe1 O24 C28 C27 175.6(3)
C26 C27 C28 O24 17.3(5)
O35 Fe1 O31 C32 15.2(3)
O11 Fe1 O31 C32 -162.7(3)
O24 Fe1 O31 C32 104.2(3)
O44 Fe1 O31 C32 -71.4(3)
Fe1 O31 C32 C33 -12.5(6)
Fe1 O31 C32 C36 171.9(3)
O31 C32 C33 C34 -0.4(7)
C36 C32 C33 C34 175.1(4)
C32 C33 C34 O35 5.0(7)
C32 C33 C34 C37 -173.6(4)
C33 C34 O35 Fe1 4.3(6)
C37 C34 O35 Fe1 -177.0(3)
O31 Fe1 O35 C34 -11.5(4)
O15 Fe1 O35 C34 167.3(3)
O24 Fe1 O35 C34 -105.2(4)
O44 Fe1 O35 C34 75.7(4)
O31 C32 C36 F40 -42.1(6)
C33 C32 C36 F40 141.8(4)
O31 C32 C36 F39 -164.7(4)
C33 C32 C36 F39 19.1(6)
O31 C32 C36 F38 76.1(5)
C33 C32 C36 F38 -100.0(5)
O35 C34 C37 F43 77.0(5)
C33 C34 C37 F43 -104.2(5)
O35 C34 C37 F41 -42.8(6)
C33 C34 C37 F41 136.0(5)
O35 C34 C37 F42 -160.7(4)
C33 C34 C37 F42 18.1(6)
O35 Fe1 O44 C45 64.9(3)
O31 Fe1 O44 C45 152.8(3)
O11 Fe1 O44 C45 -113.9(3)
O15 Fe1 O44 C45 -26.9(3)
O35 Fe1 O44 C48 -146.1(3)
O31 Fe1 O44 C48 -58.2(3)
O11 Fe1 O44 C48 35.1(3)
O15 Fe1 O44 C48 122.2(3)
C48 O44 C45 C46 -34.6(5)
Fe1 O44 C45 C46 118.6(3)
O44 C45 C46 C47 41.7(5)
C45 C46 C47 C48 -34.2(5)
C45 O44 C48 C47 12.1(5)
Fe1 O44 C48 C47 -140.4(3)
C46 C47 C48 O44 14.4(5)
O71 Fe2 O51 C52 -177.4(4)
O55 Fe2 O51 C52 -0.1(4)
O64 Fe2 O51 C52 92.1(4)
O84 Fe2 O51 C52 -88.6(4)
Fe2 O51 C52 C53 1.9(7)
Fe2 O51 C52 C56 -179.9(3)
O51 C52 C53 C54 -0.9(7)
C56 C52 C53 C54 -179.0(4)
C52 C53 C54 O55 -3.0(7)
C52 C53 C54 C57 175.5(4)
C53 C54 O55 Fe2 5.1(6)
C57 C54 O55 Fe2 -173.4(3)
O75 Fe2 O55 C54 175.5(3)
O51 Fe2 O55 C54 -3.1(3)
O64 Fe2 O55 C54 -92.5(3)
O84 Fe2 O55 C54 88.5(3)
O51 C52 C56 F59 53.8(5)
C53 C52 C56 F59 -127.8(4)
O51 C52 C56 F58 175.4(4)
C53 C52 C56 F58 -6.1(6)
O51 C52 C56 F60 -64.0(5)
C53 C52 C56 F60 114.4(4)
O55 C54 C57 F62 -58.2(5)
C53 C54 C57 F62 123.1(5)
O55 C54 C57 F63 179.7(4)
C53 C54 C57 F63 1.1(7)
O55 C54 C57 F61 59.5(6)
C53 C54 C57 F61 -119.1(5)
O75 Fe2 O64 C65 52.4(3)
O71 Fe2 O64 C65 139.8(3)
O55 Fe2 O64 C65 -41.3(3)
O51 Fe2 O64 C65 -127.9(3)
O75 Fe2 O64 C68 -134.2(3)
O71 Fe2 O64 C68 -46.8(3)
O55 Fe2 O64 C68 132.1(3)
O51 Fe2 O64 C68 45.4(3)
C68 O64 C65 C66 -20.1(5)
Fe2 O64 C65 C66 154.0(3)
O64 C65 C66 C67 35.7(5)
C65 C66 C67 C68 -38.2(5)
C65 O64 C68 C67 -4.5(5)
Fe2 O64 C68 C67 -178.8(3)
C66 C67 C68 O64 26.5(5)
O75 Fe2 O71 C72 -11.4(4)
O51 Fe2 O71 C72 167.3(4)
O64 Fe2 O71 C72 -103.2(4)
O84 Fe2 O71 C72 75.7(4)
Fe2 O71 C72 C73 5.8(7)
Fe2 O71 C72 C76 -176.4(3)
O71 C72 C73 C74 4.3(8)
C76 C72 C73 C74 -173.4(4)
C72 C73 C74 O75 -3.2(8)
C72 C73 C74 C77 176.8(4)
C73 C74 O75 Fe2 -7.8(6)
C77 C74 O75 Fe2 172.2(3)
O71 Fe2 O75 C74 12.3(3)
O55 Fe2 O75 C74 -164.9(3)
O64 Fe2 O75 C74 102.7(3)
O84 Fe2 O75 C74 -76.6(3)
O71 C72 C76 F78 -64.9(6)
C73 C72 C76 F78 113.2(5)
O71 C72 C76 F79 173.9(4)
C73 C72 C76 F79 -8.0(7)
O71 C72 C76 F80 53.9(5)
C73 C72 C76 F80 -128.1(5)
O75 C74 C77 F82 -58.3(5)
C73 C74 C77 F82 121.8(5)
O75 C74 C77 F83 61.3(5)
C73 C74 C77 F83 -118.6(4)
O75 C74 C77 F81 -178.6(4)
C73 C74 C77 F81 1.5(6)
O75 Fe2 O84 C85 -48.6(4)
O71 Fe2 O84 C85 -136.0(4)
O55 Fe2 O84 C85 45.1(4)
O51 Fe2 O84 C85 131.8(4)
O75 Fe2 O84 C88 147.5(5)
O71 Fe2 O84 C88 60.0(5)
O55 Fe2 O84 C88 -118.8(5)
O51 Fe2 O84 C88 -32.2(5)
C88 O84 C85 C86 13.9(6)
Fe2 O84 C85 C86 -152.9(4)
O84 C85 C86 C87 -23.9(7)
C85 C86 C87 C88 24.2(9)
C85 O84 C88 C87 0.8(7)
Fe2 O84 C88 C87 166.8(4)
C86 C87 C88 O84 -15.9(8)
